data_7224998
loop_
_publ_author_name
'Rajagopal, Shinaj K.'
'Reddy, V. Sivaranjana'
'Hariharan, Mahesh'

_publ_section_title
;
 Crystallization induced green-yellow-orange emitters based on
 benzoylpyrenes
;
_journal_issue 27
_journal_name_full CrystEngComm
_journal_page_first 5089
_journal_paper_doi 10.1039/C6CE00610H
_journal_volume 18
_journal_year 2016
_chemical_absolute_configuration rm
_chemical_formula_moiety 'C30 H18 O2'
_chemical_formula_sum 'C30 H18 O2'
_chemical_formula_weight 410.44
_chemical_melting_point 428.15
_chemical_name_common '1,8 Dibenzoylpyrene'
_chemical_name_systematic pyrene-1,8-diylbis(phenylmethanone)
_space_group_IT_number 15
_symmetry_cell_setting monoclinic
_symmetry_space_group_name_Hall '-C 2yc'
_symmetry_space_group_name_H-M 'C 1 2/c 1'
_atom_sites_solution_hydrogens geom
_atom_sites_solution_primary direct
_atom_sites_solution_secondary difmap
_audit_creation_method SHELXL-97
_audit_update_record
;
2015-12-03 deposited with the CCDC.
2016-04-27 downloaded from the CCDC.
;
_cell_angle_alpha 90.00
_cell_angle_beta 99.8860(10)
_cell_angle_gamma 90.00
_cell_formula_units_Z 8
_cell_length_a 25.1722(5)
_cell_length_b 8.4269(2)
_cell_length_c 19.6579(5)
_cell_measurement_reflns_used 6494
_cell_measurement_temperature 296(2)
_cell_measurement_theta_max 28.19
_cell_measurement_theta_min 2.44
_cell_volume 4107.99(17)
_computing_cell_refinement 'Bruker SAINT'
_computing_data_collection 'Bruker APEX2'
_computing_data_reduction 'Bruker SAINT'
_computing_molecular_graphics 'Bruker SHELXTL'
_computing_publication_material 'Bruker SHELXTL'
_computing_structure_refinement 'SHELXL-97 (Sheldrick, 2008)'
_computing_structure_solution 'SHELXS-97 (Sheldrick, 2008)'
_diffrn_ambient_temperature 296(2)
_diffrn_measured_fraction_theta_full 0.999
_diffrn_measured_fraction_theta_max 0.999
_diffrn_measurement_device_type 'Bruker APEX-II CCD'
_diffrn_measurement_method '\f and \w scans'
_diffrn_radiation_monochromator graphite
_diffrn_radiation_source 'fine-focus sealed tube'
_diffrn_radiation_type MoK\a
_diffrn_radiation_wavelength 0.71073
_diffrn_reflns_av_R_equivalents 0.0221
_diffrn_reflns_av_sigmaI/netI 0.0201
_diffrn_reflns_limit_h_max 29
_diffrn_reflns_limit_h_min -29
_diffrn_reflns_limit_k_max 10
_diffrn_reflns_limit_k_min -9
_diffrn_reflns_limit_l_max 23
_diffrn_reflns_limit_l_min -23
_diffrn_reflns_number 15377
_diffrn_reflns_theta_full 24.99
_diffrn_reflns_theta_max 24.99
_diffrn_reflns_theta_min 1.64
_diffrn_standards_number 0
_exptl_absorpt_coefficient_mu 0.082
_exptl_absorpt_correction_T_max 0.9878
_exptl_absorpt_correction_T_min 0.9838
_exptl_absorpt_correction_type multi-scan
_exptl_absorpt_process_details SADABS
_exptl_crystal_colour yellow
_exptl_crystal_density_diffrn 1.327
_exptl_crystal_density_meas 1.326
_exptl_crystal_density_method 'not measured'
_exptl_crystal_description block
_exptl_crystal_F_000 1712
_exptl_crystal_recrystallization_method 'Re-crystallisation from solvent: CHCl3:Acetone'
_exptl_crystal_size_max 0.20
_exptl_crystal_size_mid 0.15
_exptl_crystal_size_min 0.15
_refine_diff_density_max 0.539
_refine_diff_density_min -0.489
_refine_diff_density_rms 0.178
_refine_ls_extinction_coef 0.0083(8)
_refine_ls_extinction_expression Fc^*^=kFc[1+0.001xFc^2^\l^3^/sin(2\q)]^-1/4^
_refine_ls_extinction_method SHELXL
_refine_ls_goodness_of_fit_ref 1.155
_refine_ls_hydrogen_treatment constr
_refine_ls_matrix_type full
_refine_ls_number_parameters 290
_refine_ls_number_reflns 3604
_refine_ls_number_restraints 0
_refine_ls_restrained_S_all 1.155
_refine_ls_R_factor_all 0.0711
_refine_ls_R_factor_gt 0.0482
_refine_ls_shift/su_max 0.000
_refine_ls_shift/su_mean 0.000
_refine_ls_structure_factor_coef Fsqd
_refine_ls_weighting_details 'calc w=1/[\s^2^(Fo^2^)+(0.0810P)^2^+1.5787P] where P=(Fo^2^+2Fc^2^)/3'
_refine_ls_weighting_scheme calc
_refine_ls_wR_factor_gt 0.1237
_refine_ls_wR_factor_ref 0.1600
_reflns_number_gt 2743
_reflns_number_total 3604
_reflns_threshold_expression >2\s(I)
_cod_data_source_file c6ce00610h2.cif
_cod_data_source_block di_benzyl_pyr
_cod_depositor_comments
;
The following automatic conversions were performed:

'_symmetry_cell_setting' value 'Monoclinic' changed to 'monoclinic'
according to
/usr/data/users/saulius/crontab/automatic-downloads/rss-feeds/RSC/lib/dictionaries/cif_core.dic
dictionary named 'cif_core.dic' version 2.4.2 from 2011-04-26.

Automatic conversion script
Id: cif_fix_values 4268 2015-11-12 08:31:59Z antanas 

 Adding full bibliography for 7224995--7225000.cif.
;
_cod_original_cell_volume 4107.99(16)
_cod_original_sg_symbol_H-M 'C2/c  '
_cod_database_code 7224998

loop_
_symmetry_equiv_pos_as_xyz
'x, y, z'
'-x, y, -z+1/2'
'x+1/2, y+1/2, z'
'-x+1/2, y+1/2, -z+1/2'
'-x, -y, -z'
'x, -y, z-1/2'
'-x+1/2, -y+1/2, -z'
'x+1/2, -y+1/2, z-1/2'

loop_
_atom_site_label
_atom_site_type_symbol
_atom_site_fract_x
_atom_site_fract_y
_atom_site_fract_z
_atom_site_U_iso_or_equiv
_atom_site_adp_type
_atom_site_occupancy
_atom_site_symmetry_multiplicity
_atom_site_calc_flag
_atom_site_refinement_flags
C1 C 0.03629(8) 0.1360(2) 0.09989(10) 0.0532(5) Uani 1 1 d .
C2 C 0.09220(7) 0.0369(2) 0.20836(9) 0.0517(5) Uani 1 1 d .
H2 H 0.0651 0.0625 0.2332 0.062 Uiso 1 1 calc R
C3 C 0.13872(8) -0.0250(2) 0.24203(10) 0.0533(5) Uani 1 1 d .
H3 H 0.1429 -0.0402 0.2895 0.064 Uiso 1 1 calc R
C4 C 0.23143(7) -0.1316(2) 0.24063(11) 0.0550(5) Uani 1 1 d .
C5 C 0.27160(8) -0.1705(2) 0.20267(13) 0.0647(6) Uani 1 1 d .
H5 H 0.3044 -0.2100 0.2254 0.078 Uiso 1 1 calc R
C6 C 0.26351(8) -0.1513(2) 0.13195(13) 0.0649(6) Uani 1 1 d .
H6 H 0.2905 -0.1807 0.1076 0.078 Uiso 1 1 calc R
C7 C 0.20566(9) -0.0671(3) 0.02272(12) 0.0658(6) Uani 1 1 d .
H7 H 0.2319 -0.0980 -0.0025 0.079 Uiso 1 1 calc R
C8 C 0.15985(9) -0.0041(3) -0.01030(11) 0.0667(6) Uani 1 1 d .
H8 H 0.1550 0.0080 -0.0580 0.080 Uiso 1 1 calc R
C9 C 0.07114(9) 0.1203(3) -0.00652(11) 0.0666(6) Uani 1 1 d .
H9 H 0.0665 0.1391 -0.0538 0.080 Uiso 1 1 calc R
C10 C 0.03159(9) 0.1672(3) 0.02963(11) 0.0657(6) Uani 1 1 d .
H10 H 0.0014 0.2205 0.0068 0.079 Uiso 1 1 calc R
C11 C 0.08345(7) 0.0644(2) 0.13541(9) 0.0471(4) Uani 1 1 d .
C12 C 0.12513(7) 0.0221(2) 0.09857(9) 0.0476(4) Uani 1 1 d .
C13 C 0.11776(8) 0.0458(2) 0.02597(10) 0.0564(5) Uani 1 1 d .
C14 C 0.21555(8) -0.0887(2) 0.09658(11) 0.0566(5) Uani 1 1 d .
C15 C 0.17437(7) -0.0444(2) 0.13423(10) 0.0481(4) Uani 1 1 d .
C16 C 0.18199(7) -0.0684(2) 0.20680(10) 0.0495(5) Uani 1 1 d .
C17 C -0.01079(7) 0.1693(2) 0.13539(10) 0.0541(5) Uani 1 1 d .
C18 C -0.02813(7) 0.3351(2) 0.14357(10) 0.0544(5) Uani 1 1 d .
C19 C 0.00612(9) 0.4611(3) 0.13891(13) 0.0709(6) Uani 1 1 d .
H19 H 0.0399 0.4430 0.1274 0.085 Uiso 1 1 calc R
C20 C -0.00963(11) 0.6139(3) 0.15134(14) 0.0842(7) Uani 1 1 d .
H20 H 0.0137 0.6983 0.1484 0.101 Uiso 1 1 calc R
C21 C -0.05948(11) 0.6414(3) 0.16796(13) 0.0818(7) Uani 1 1 d .
H21 H -0.0698 0.7443 0.1768 0.098 Uiso 1 1 calc R
C22 C -0.09394(10) 0.5181(3) 0.17157(13) 0.0804(7) Uani 1 1 d .
H22 H -0.1281 0.5375 0.1818 0.096 Uiso 1 1 calc R
C23 C -0.07854(8) 0.3653(3) 0.16016(11) 0.0671(6) Uani 1 1 d .
H23 H -0.1020 0.2816 0.1636 0.081 Uiso 1 1 calc R
C24 C 0.23954(8) -0.1661(2) 0.31648(11) 0.0606(5) Uani 1 1 d .
C25 C 0.28665(8) -0.0985(2) 0.36368(11) 0.0580(5) Uani 1 1 d .
C26 C 0.29406(9) -0.1427(3) 0.43257(12) 0.0735(6) Uani 1 1 d .
H26 H 0.2711 -0.2169 0.4473 0.088 Uiso 1 1 calc R
C27 C 0.33507(12) -0.0774(4) 0.47915(15) 0.0955(9) Uani 1 1 d .
H27 H 0.3399 -0.1080 0.5253 0.115 Uiso 1 1 calc R
C28 C 0.36900(11) 0.0324(4) 0.45821(19) 0.0981(10) Uani 1 1 d .
H28 H 0.3966 0.0765 0.4901 0.118 Uiso 1 1 calc R
C29 C 0.36226(9) 0.0773(3) 0.39007(18) 0.0838(8) Uani 1 1 d .
H29 H 0.3855 0.1514 0.3759 0.101 Uiso 1 1 calc R
C30 C 0.32107(8) 0.0128(2) 0.34232(13) 0.0659(6) Uani 1 1 d .
H30 H 0.3165 0.0438 0.2963 0.079 Uiso 1 1 calc R
O1 O -0.03459(6) 0.05861(18) 0.15658(8) 0.0736(5) Uani 1 1 d .
O2 O 0.20652(7) -0.2476(2) 0.33905(10) 0.0909(6) Uani 1 1 d .

loop_
_atom_site_aniso_label
_atom_site_aniso_U_11
_atom_site_aniso_U_22
_atom_site_aniso_U_33
_atom_site_aniso_U_23
_atom_site_aniso_U_13
_atom_site_aniso_U_12
C1 0.0542(10) 0.0533(11) 0.0545(11) 0.0047(9) 0.0160(8) -0.0036(8)
C2 0.0520(10) 0.0576(11) 0.0492(10) -0.0019(8) 0.0189(8) -0.0025(8)
C3 0.0567(11) 0.0569(11) 0.0482(10) 0.0008(8) 0.0145(8) -0.0021(9)
C4 0.0523(11) 0.0458(10) 0.0679(12) 0.0015(9) 0.0132(9) -0.0035(8)
C5 0.0515(11) 0.0560(12) 0.0880(16) -0.0014(11) 0.0160(10) 0.0025(9)
C6 0.0560(12) 0.0586(12) 0.0863(16) -0.0119(11) 0.0293(11) 0.0003(9)
C7 0.0722(14) 0.0656(13) 0.0686(13) -0.0132(10) 0.0371(11) -0.0081(11)
C8 0.0789(15) 0.0741(14) 0.0535(11) -0.0046(10) 0.0294(11) -0.0074(12)
C9 0.0719(13) 0.0815(15) 0.0485(11) 0.0095(10) 0.0164(10) -0.0050(11)
C10 0.0614(12) 0.0780(15) 0.0590(12) 0.0168(11) 0.0143(10) 0.0024(10)
C11 0.0498(10) 0.0446(9) 0.0496(10) 0.0008(8) 0.0159(8) -0.0057(8)
C12 0.0534(10) 0.0432(9) 0.0496(10) -0.0026(8) 0.0182(8) -0.0077(8)
C13 0.0640(12) 0.0585(12) 0.0509(11) -0.0020(9) 0.0219(9) -0.0091(9)
C14 0.0581(11) 0.0483(10) 0.0687(13) -0.0079(9) 0.0261(10) -0.0059(9)
C15 0.0522(10) 0.0403(9) 0.0554(11) -0.0059(8) 0.0194(8) -0.0065(8)
C16 0.0506(10) 0.0408(9) 0.0589(11) -0.0011(8) 0.0148(8) -0.0053(8)
C17 0.0472(10) 0.0644(12) 0.0513(10) 0.0079(9) 0.0101(8) -0.0018(9)
C18 0.0469(10) 0.0640(12) 0.0520(11) 0.0094(9) 0.0077(8) 0.0031(9)
C19 0.0593(12) 0.0682(14) 0.0887(16) 0.0017(12) 0.0227(11) -0.0019(10)
C20 0.0866(17) 0.0665(15) 0.102(2) 0.0020(13) 0.0240(15) -0.0035(13)
C21 0.0979(19) 0.0725(16) 0.0792(16) 0.0079(12) 0.0273(14) 0.0236(14)
C22 0.0704(14) 0.0891(18) 0.0873(17) 0.0210(14) 0.0293(12) 0.0248(13)
C23 0.0529(11) 0.0771(15) 0.0736(14) 0.0175(11) 0.0173(10) 0.0078(10)
C24 0.0526(11) 0.0526(11) 0.0767(14) 0.0116(10) 0.0114(10) 0.0028(9)
C25 0.0514(10) 0.0501(11) 0.0724(13) 0.0039(9) 0.0105(9) 0.0130(9)
C26 0.0697(14) 0.0763(15) 0.0746(15) 0.0033(12) 0.0123(12) 0.0166(11)
C27 0.0915(19) 0.111(2) 0.0778(18) -0.0136(16) -0.0025(15) 0.0282(18)
C28 0.0692(16) 0.098(2) 0.116(2) -0.0371(19) -0.0144(16) 0.0198(15)
C29 0.0534(13) 0.0623(14) 0.132(3) -0.0157(15) 0.0062(14) 0.0083(10)
C30 0.0530(11) 0.0529(11) 0.0910(16) 0.0018(11) 0.0098(10) 0.0082(9)
O1 0.0756(10) 0.0691(10) 0.0843(11) 0.0102(8) 0.0367(8) -0.0053(8)
O2 0.0712(10) 0.1000(13) 0.0987(13) 0.0404(10) 0.0064(9) -0.0217(9)

loop_
_atom_type_symbol
_atom_type_description
_atom_type_scat_dispersion_real
_atom_type_scat_dispersion_imag
_atom_type_scat_source
C C 0.0033 0.0016 'International Tables Vol C Tables 4.2.6.8 and 6.1.1.4'
H H 0.0000 0.0000 'International Tables Vol C Tables 4.2.6.8 and 6.1.1.4'
O O 0.0106 0.0060 'International Tables Vol C Tables 4.2.6.8 and 6.1.1.4'

loop_
_geom_angle_atom_site_label_1
_geom_angle_atom_site_label_2
_geom_angle_atom_site_label_3
_geom_angle
C10 C1 C11 119.68(18)
C10 C1 C17 119.11(17)
C11 C1 C17 121.08(16)
C3 C2 C11 121.72(17)
C3 C2 H2 119.1
C11 C2 H2 119.1
C2 C3 C16 121.96(17)
C2 C3 H3 119.0
C16 C3 H3 119.0
C5 C4 C16 119.89(19)
C5 C4 C24 119.95(18)
C16 C4 C24 120.06(17)
C6 C5 C4 121.10(19)
C6 C5 H5 119.5
C4 C5 H5 119.5
C5 C6 C14 120.92(19)
C5 C6 H6 119.5
C14 C6 H6 119.5
C8 C7 C14 121.76(19)
C8 C7 H7 119.1
C14 C7 H7 119.1
C7 C8 C13 121.64(19)
C7 C8 H8 119.2
C13 C8 H8 119.2
C10 C9 C13 121.47(19)
C10 C9 H9 119.3
C13 C9 H9 119.3
C9 C10 C1 120.8(2)
C9 C10 H10 119.6
C1 C10 H10 119.6
C1 C11 C12 119.32(16)
C1 C11 C2 122.58(17)
C12 C11 C2 118.06(16)
C11 C12 C13 119.78(17)
C11 C12 C15 120.21(16)
C13 C12 C15 120.01(16)
C9 C13 C12 118.72(18)
C9 C13 C8 122.79(19)
C12 C13 C8 118.46(19)
C6 C14 C15 119.17(19)
C6 C14 C7 122.47(19)
C15 C14 C7 118.37(19)
C16 C15 C14 120.00(17)
C16 C15 C12 120.29(16)
C14 C15 C12 119.71(17)
C4 C16 C15 118.89(17)
C4 C16 C3 123.36(17)
C15 C16 C3 117.75(17)
O1 C17 C18 120.89(17)
O1 C17 C1 119.23(18)
C18 C17 C1 119.88(16)
C19 C18 C23 118.8(2)
C19 C18 C17 121.28(18)
C23 C18 C17 119.81(18)
C18 C19 C20 120.2(2)
C18 C19 H19 119.9
C20 C19 H19 119.9
C21 C20 C19 120.2(2)
C21 C20 H20 119.9
C19 C20 H20 119.9
C22 C21 C20 120.0(2)
C22 C21 H21 120.0
C20 C21 H21 120.0
C21 C22 C23 120.4(2)
C21 C22 H22 119.8
C23 C22 H22 119.8
C22 C23 C18 120.4(2)
C22 C23 H23 119.8
C18 C23 H23 119.8
O2 C24 C25 120.6(2)
O2 C24 C4 119.11(19)
C25 C24 C4 120.27(17)
C26 C25 C30 119.4(2)
C26 C25 C24 117.7(2)
C30 C25 C24 122.8(2)
C27 C26 C25 120.3(3)
C27 C26 H26 119.9
C25 C26 H26 119.9
C28 C27 C26 120.5(3)
C28 C27 H27 119.8
C26 C27 H27 119.8
C27 C28 C29 120.0(3)
C27 C28 H28 120.0
C29 C28 H28 120.0
C28 C29 C30 120.4(3)
C28 C29 H29 119.8
C30 C29 H29 119.8
C29 C30 C25 119.5(2)
C29 C30 H30 120.2
C25 C30 H30 120.2

loop_
_geom_bond_atom_site_label_1
_geom_bond_atom_site_label_2
_geom_bond_distance
C1 C10 1.391(3)
C1 C11 1.406(3)
C1 C17 1.501(3)
C2 C3 1.348(3)
C2 C11 1.432(3)
C2 H2 0.9300
C3 C16 1.435(3)
C3 H3 0.9300
C4 C5 1.395(3)
C4 C16 1.411(3)
C4 C24 1.498(3)
C5 C6 1.380(3)
C5 H5 0.9300
C6 C14 1.390(3)
C6 H6 0.9300
C7 C8 1.333(3)
C7 C14 1.442(3)
C7 H7 0.9300
C8 C13 1.438(3)
C8 H8 0.9300
C9 C10 1.377(3)
C9 C13 1.386(3)
C9 H9 0.9300
C10 H10 0.9300
C11 C12 1.419(2)
C12 C13 1.421(3)
C12 C15 1.429(3)
C14 C15 1.423(3)
C15 C16 1.421(3)
C17 O1 1.220(2)
C17 C18 1.480(3)
C18 C19 1.380(3)
C18 C23 1.387(3)
C19 C20 1.382(3)
C19 H19 0.9300
C20 C21 1.370(3)
C20 H20 0.9300
C21 C22 1.363(4)
C21 H21 0.9300
C22 C23 1.375(3)
C22 H22 0.9300
C23 H23 0.9300
C24 O2 1.219(2)
C24 C25 1.488(3)
C25 C26 1.386(3)
C25 C30 1.390(3)
C26 C27 1.372(4)
C26 H26 0.9300
C27 C28 1.369(5)
C27 H27 0.9300
C28 C29 1.374(4)
C28 H28 0.9300
C29 C30 1.385(3)
C29 H29 0.9300
C30 H30 0.9300

loop_
_geom_torsion_atom_site_label_1
_geom_torsion_atom_site_label_2
_geom_torsion_atom_site_label_3
_geom_torsion_atom_site_label_4
_geom_torsion
C11 C2 C3 C16 -0.5(3)
C16 C4 C5 C6 -1.4(3)
C24 C4 C5 C6 174.95(18)
C4 C5 C6 C14 1.7(3)
C14 C7 C8 C13 0.0(3)
C13 C9 C10 C1 -2.4(4)
C11 C1 C10 C9 4.0(3)
C17 C1 C10 C9 -171.9(2)
C10 C1 C11 C12 -1.3(3)
C17 C1 C11 C12 174.48(16)
C10 C1 C11 C2 176.46(18)
C17 C1 C11 C2 -7.7(3)
C3 C2 C11 C1 -176.86(18)
C3 C2 C11 C12 1.0(3)
C1 C11 C12 C13 -2.8(3)
C2 C11 C12 C13 179.27(16)
C1 C11 C12 C15 177.27(16)
C2 C11 C12 C15 -0.6(3)
C10 C9 C13 C12 -1.8(3)
C10 C9 C13 C8 -179.8(2)
C11 C12 C13 C9 4.4(3)
C15 C12 C13 C9 -175.69(17)
C11 C12 C13 C8 -177.55(17)
C15 C12 C13 C8 2.3(3)
C7 C8 C13 C9 176.0(2)
C7 C8 C13 C12 -1.9(3)
C5 C6 C14 C15 -0.1(3)
C5 C6 C14 C7 -179.95(19)
C8 C7 C14 C6 -178.7(2)
C8 C7 C14 C15 1.5(3)
C6 C14 C15 C16 -1.7(3)
C7 C14 C15 C16 178.11(16)
C6 C14 C15 C12 179.17(17)
C7 C14 C15 C12 -1.0(3)
C11 C12 C15 C16 -0.1(3)
C13 C12 C15 C16 179.99(16)
C11 C12 C15 C14 178.99(16)
C13 C12 C15 C14 -0.9(3)
C5 C4 C16 C15 -0.5(3)
C24 C4 C16 C15 -176.81(16)
C5 C4 C16 C3 -179.87(18)
C24 C4 C16 C3 3.8(3)
C14 C15 C16 C4 2.0(3)
C12 C15 C16 C4 -178.88(15)
C14 C15 C16 C3 -178.56(16)
C12 C15 C16 C3 0.5(2)
C2 C3 C16 C4 179.17(17)
C2 C3 C16 C15 -0.2(3)
C10 C1 C17 O1 111.8(2)
C11 C1 C17 O1 -64.0(3)
C10 C1 C17 C18 -67.5(3)
C11 C1 C17 C18 116.6(2)
O1 C17 C18 C19 160.9(2)
C1 C17 C18 C19 -19.8(3)
O1 C17 C18 C23 -15.3(3)
C1 C17 C18 C23 163.96(18)
C23 C18 C19 C20 0.7(3)
C17 C18 C19 C20 -175.6(2)
C18 C19 C20 C21 -0.4(4)
C19 C20 C21 C22 -0.7(4)
C20 C21 C22 C23 1.5(4)
C21 C22 C23 C18 -1.2(4)
C19 C18 C23 C22 0.1(3)
C17 C18 C23 C22 176.5(2)
C5 C4 C24 O2 -123.8(2)
C16 C4 C24 O2 52.5(3)
C5 C4 C24 C25 57.6(3)
C16 C4 C24 C25 -126.1(2)
O2 C24 C25 C26 5.5(3)
C4 C24 C25 C26 -175.88(18)
O2 C24 C25 C30 -170.6(2)
C4 C24 C25 C30 8.0(3)
C30 C25 C26 C27 -0.2(3)
C24 C25 C26 C27 -176.4(2)
C25 C26 C27 C28 0.2(4)
C26 C27 C28 C29 -0.3(4)
C27 C28 C29 C30 0.4(4)
C28 C29 C30 C25 -0.3(3)
C26 C25 C30 C29 0.2(3)
C24 C25 C30 C29 176.29(19)
